data_4028791
loop_
_publ_author_name
'Wen-Chung Lin'
'Ding-Yah Yang'

_publ_section_title
;
 Photochromism of o-Nitrophenyl-Substituted Oxazabicycles
;
_journal_name_full 'Journal of Organic Chemistry'
_journal_page_first 11798
_journal_page_last 11806
_journal_paper_doi 10.1021/jo401838n
_journal_volume 78
_journal_year 2013
_chemical_formula_moiety 'C26 H18 N2 O6'
_chemical_formula_sum 'C26 H18 N2 O6'
_chemical_formula_weight 454.42
_space_group_IT_number 15
_symmetry_cell_setting monoclinic
_symmetry_Int_Tables_number 15
_symmetry_space_group_name_Hall '-C 2yc'
_symmetry_space_group_name_H-M 'C 1 2/c 1'
_atom_sites_solution_hydrogens geom
_atom_sites_solution_primary direct
_atom_sites_solution_secondary difmap
_audit_creation_method SHELXL-97
_cell_angle_alpha 90.00
_cell_angle_beta 94.522(11)
_cell_angle_gamma 90.00
_cell_formula_units_Z 8
_cell_length_a 22.861(2)
_cell_length_b 10.2821(11)
_cell_length_c 18.164(3)
_cell_measurement_reflns_used 3542
_cell_measurement_temperature 297(2)
_cell_measurement_theta_max 29.1563
_cell_measurement_theta_min 2.7553
_cell_volume 4256.3(9)
_computing_cell_refinement
; 
CrysAlis RED, Oxford Diffraction Ltd., 
Version 1.171.32.29 (release 10-06-2008 CrysAlis171 .NET) 
(compiled Jun 10 2008,16:49:55) 
;
_computing_data_collection
; 
CrysAlis CCD, Oxford Diffraction Ltd., 
Version 1.171.32.29 (release 10-06-2008 CrysAlis171 .NET) 
(compiled Jun 10 2008,16:49:55) 
;
_computing_data_reduction
; 
CrysAlis RED, Oxford Diffraction Ltd., 
Version 1.171.32.29 (release 10-06-2008 CrysAlis171 .NET) 
(compiled Jun 10 2008,16:49:55) 
;
_computing_molecular_graphics 'Bruker SHELXTL'
_computing_publication_material 'Bruker SHELXTL'
_computing_structure_refinement 'SHELXL-97 (Sheldrick, 2008)'
_computing_structure_solution 'SHELXS-97 (Sheldrick, 2008)'
_diffrn_ambient_temperature 297(2)
_diffrn_measured_fraction_theta_full 0.998
_diffrn_measured_fraction_theta_max 0.851
_diffrn_measurement_device_type 'CCD detector'
_diffrn_measurement_method '\w scans'
_diffrn_radiation_monochromator graphite
_diffrn_radiation_probe x-ray
_diffrn_radiation_type MoK\a
_diffrn_radiation_wavelength 0.71073
_diffrn_reflns_av_R_equivalents 0.1173
_diffrn_reflns_av_sigmaI/netI 0.1036
_diffrn_reflns_limit_h_max 31
_diffrn_reflns_limit_h_min -26
_diffrn_reflns_limit_k_max 10
_diffrn_reflns_limit_k_min -13
_diffrn_reflns_limit_l_max 18
_diffrn_reflns_limit_l_min -24
_diffrn_reflns_number 8938
_diffrn_reflns_theta_full 26.00
_diffrn_reflns_theta_max 29.22
_diffrn_reflns_theta_min 2.76
_diffrn_source 'fine-focus sealed tube'
_exptl_absorpt_coefficient_mu 0.102
_exptl_absorpt_correction_T_max 1.00000
_exptl_absorpt_correction_T_min 0.13538
_exptl_absorpt_correction_type multi-scan
_exptl_absorpt_process_details
; 
CrysAlisPro, Oxford Diffraction Ltd., 
Version 1.171.33.66 (release 28-04-2010 CrysAlis171 .NET) 
(compiled Apr 28 2010,14:27:37) 
empirical absorption correction using spherical harmonics, 
 implemented in SCALE3 ABSPACK scaling algorithm. 
;
_exptl_crystal_colour colorless
_exptl_crystal_density_diffrn 1.418
_exptl_crystal_description parallelepiped
_exptl_crystal_F_000 1888
_exptl_crystal_size_max 0.72
_exptl_crystal_size_mid 0.56
_exptl_crystal_size_min 0.50
_refine_diff_density_max 0.769
_refine_diff_density_min -0.551
_refine_diff_density_rms 0.146
_refine_ls_extinction_method none
_refine_ls_goodness_of_fit_ref 1.126
_refine_ls_hydrogen_treatment constr
_refine_ls_matrix_type full
_refine_ls_number_parameters 307
_refine_ls_number_reflns 4924
_refine_ls_number_restraints 0
_refine_ls_restrained_S_all 1.126
_refine_ls_R_factor_all 0.1716
_refine_ls_R_factor_gt 0.1257
_refine_ls_shift/su_max 0.013
_refine_ls_shift/su_mean 0.002
_refine_ls_structure_factor_coef Fsqd
_refine_ls_weighting_details 'calc w=1/[\s^2^(Fo^2^)+(0.2000P)^2^+0.0000P] where P=(Fo^2^+2Fc^2^)/3'
_refine_ls_weighting_scheme calc
_refine_ls_wR_factor_gt 0.3173
_refine_ls_wR_factor_ref 0.3482
_reflns_number_gt 2852
_reflns_number_total 4924
_reflns_threshold_expression >2sigma(I)
_cod_data_source_file jo401838n_si_005.cif
_cod_data_source_block wc221
_cod_original_cell_volume 4256.4(9)
_cod_original_sg_symbol_H-M 'C 2/c'
_cod_database_code 4028791

loop_
_symmetry_equiv_pos_as_xyz
'x, y, z'
'-x, y, -z+1/2'
'x+1/2, y+1/2, z'
'-x+1/2, y+1/2, -z+1/2'
'-x, -y, -z'
'x, -y, z-1/2'
'-x+1/2, -y+1/2, -z'
'x+1/2, -y+1/2, z-1/2'

loop_
_atom_site_label
_atom_site_type_symbol
_atom_site_fract_x
_atom_site_fract_y
_atom_site_fract_z
_atom_site_U_iso_or_equiv
_atom_site_adp_type
_atom_site_occupancy
_atom_site_symmetry_multiplicity
_atom_site_calc_flag
_atom_site_refinement_flags
O1 O 0.52688(12) 0.7969(3) 0.02933(18) 0.0536(8) Uani 1 1 d .
O2 O 0.34751(11) 0.7839(3) 0.03977(14) 0.0394(7) Uani 1 1 d .
O3 O 0.54217(12) 0.7126(3) 0.14015(19) 0.0598(9) Uani 1 1 d .
O4 O 0.27452(17) 0.9055(4) 0.28662(19) 0.0756(12) Uani 1 1 d .
O5 O 0.33520(18) 0.4210(4) -0.12052(19) 0.0741(11) Uani 1 1 d .
O6 O 0.39719(17) 0.5049(4) -0.03889(19) 0.0658(10) Uani 1 1 d .
N1 N 0.31548(13) 0.5812(3) 0.07625(16) 0.0375(7) Uani 1 1 d .
N2 N 0.35969(17) 0.4258(4) -0.0581(2) 0.0489(9) Uani 1 1 d .
C1 C 0.48986(19) 0.8417(4) -0.0273(2) 0.0475(10) Uani 1 1 d .
C2 C 0.5162(2) 0.8982(5) -0.0866(3) 0.0623(14) Uani 1 1 d .
H2A H 0.5568 0.9046 -0.0861 0.075 Uiso 1 1 calc R
C3 C 0.4810(3) 0.9433(6) -0.1446(3) 0.0710(16) Uani 1 1 d .
H3A H 0.4981 0.9789 -0.1848 0.085 Uiso 1 1 calc R
C4 C 0.4212(3) 0.9381(6) -0.1458(3) 0.0700(15) Uani 1 1 d .
H4A H 0.3984 0.9707 -0.1863 0.084 Uiso 1 1 calc R
C5 C 0.3943(2) 0.8843(5) -0.0867(2) 0.0537(11) Uani 1 1 d .
H5A H 0.3536 0.8798 -0.0875 0.064 Uiso 1 1 calc R
C6 C 0.42936(18) 0.8374(4) -0.0265(2) 0.0415(9) Uani 1 1 d .
C7 C 0.40659(15) 0.7787(4) 0.0378(2) 0.0357(8) Uani 1 1 d .
C8 C 0.44334(15) 0.7285(4) 0.0926(2) 0.0365(8) Uani 1 1 d .
C9 C 0.50559(17) 0.7418(4) 0.0905(2) 0.0438(9) Uani 1 1 d .
C10 C 0.41993(14) 0.6660(4) 0.15944(19) 0.0354(8) Uani 1 1 d .
H10A H 0.4472 0.6825 0.2028 0.042 Uiso 1 1 calc R
C11 C 0.36298(15) 0.7299(4) 0.1698(2) 0.0353(8) Uani 1 1 d .
C12 C 0.34668(17) 0.7872(4) 0.2302(2) 0.0437(9) Uani 1 1 d .
H12A H 0.3729 0.7904 0.2720 0.052 Uiso 1 1 calc R
C13 C 0.28901(19) 0.8451(5) 0.2331(2) 0.0482(10) Uani 1 1 d .
C14 C 0.24786(17) 0.8309(4) 0.1668(2) 0.0461(10) Uani 1 1 d .
H14A H 0.2099 0.8631 0.1677 0.055 Uiso 1 1 calc R
C15 C 0.26319(16) 0.7739(4) 0.1062(2) 0.0429(9) Uani 1 1 d .
H15A H 0.2362 0.7699 0.0652 0.051 Uiso 1 1 calc R
C16 C 0.32289(14) 0.7152(4) 0.10120(19) 0.0329(8) Uani 1 1 d .
C17 C 0.35448(15) 0.4964(4) 0.0982(2) 0.0348(8) Uani 1 1 d .
C18 C 0.40831(16) 0.5173(4) 0.1524(2) 0.0399(9) Uani 1 1 d .
C19 C 0.3951(2) 0.4652(5) 0.2287(3) 0.0613(13) Uani 1 1 d .
H19A H 0.3877 0.3734 0.2255 0.092 Uiso 1 1 calc R
H19B H 0.3612 0.5085 0.2448 0.092 Uiso 1 1 calc R
H19C H 0.4282 0.4811 0.2635 0.092 Uiso 1 1 calc R
C20 C 0.46177(19) 0.4481(5) 0.1250(3) 0.0597(13) Uani 1 1 d .
H20A H 0.4539 0.3566 0.1206 0.090 Uiso 1 1 calc R
H20B H 0.4952 0.4618 0.1596 0.090 Uiso 1 1 calc R
H20C H 0.4698 0.4824 0.0777 0.090 Uiso 1 1 calc R
C21 C 0.34193(15) 0.3621(4) 0.0692(2) 0.0372(8) Uani 1 1 d .
C22 C 0.32334(19) 0.2660(5) 0.1154(2) 0.0491(10) Uani 1 1 d .
H22A H 0.3217 0.2840 0.1654 0.059 Uiso 1 1 calc R
C23 C 0.3071(2) 0.1440(5) 0.0890(3) 0.0577(12) Uani 1 1 d .
H23A H 0.2954 0.0810 0.1216 0.069 Uiso 1 1 calc R
C24 C 0.3080(2) 0.1151(5) 0.0160(3) 0.0573(12) Uani 1 1 d .
H24A H 0.2970 0.0328 -0.0013 0.069 Uiso 1 1 calc R
C25 C 0.32532(19) 0.2074(5) -0.0320(3) 0.0527(11) Uani 1 1 d .
H25A H 0.3255 0.1890 -0.0821 0.063 Uiso 1 1 calc R
C26 C 0.34264(16) 0.3289(4) -0.0051(2) 0.0412(9) Uani 1 1 d .

loop_
_atom_site_aniso_label
_atom_site_aniso_U_11
_atom_site_aniso_U_22
_atom_site_aniso_U_33
_atom_site_aniso_U_23
_atom_site_aniso_U_13
_atom_site_aniso_U_12
O1 0.0333(15) 0.064(2) 0.0632(19) -0.0036(16) 0.0018(14) 0.0000(13)
O2 0.0274(13) 0.0536(16) 0.0353(14) 0.0045(12) -0.0091(10) 0.0027(11)
O3 0.0253(14) 0.075(2) 0.076(2) -0.0015(18) -0.0176(13) 0.0018(14)
O4 0.071(2) 0.104(3) 0.052(2) -0.0204(19) 0.0031(18) 0.022(2)
O5 0.075(3) 0.102(3) 0.0434(19) 0.0063(18) -0.0092(16) 0.018(2)
O6 0.077(3) 0.066(2) 0.056(2) -0.0035(17) 0.0128(18) -0.0117(19)
N1 0.0277(14) 0.052(2) 0.0307(15) -0.0041(13) -0.0085(11) -0.0013(13)
N2 0.049(2) 0.058(2) 0.0401(19) -0.0037(17) 0.0031(16) 0.0070(17)
C1 0.047(2) 0.045(2) 0.051(2) -0.0077(19) 0.0073(19) -0.0022(18)
C2 0.066(3) 0.056(3) 0.068(3) -0.010(2) 0.024(3) -0.006(2)
C3 0.084(4) 0.077(4) 0.055(3) 0.000(3) 0.025(3) -0.005(3)
C4 0.094(4) 0.069(4) 0.046(3) 0.011(2) -0.001(3) -0.001(3)
C5 0.060(3) 0.056(3) 0.045(2) 0.004(2) 0.000(2) 0.003(2)
C6 0.045(2) 0.040(2) 0.039(2) -0.0048(16) 0.0009(17) -0.0005(16)
C7 0.0284(17) 0.0395(19) 0.0378(19) -0.0073(15) -0.0064(14) -0.0007(14)
C8 0.0260(17) 0.0406(19) 0.041(2) -0.0056(16) -0.0083(14) 0.0003(14)
C9 0.0323(19) 0.043(2) 0.055(2) -0.0086(18) -0.0025(17) 0.0000(16)
C10 0.0270(17) 0.042(2) 0.0342(18) -0.0061(15) -0.0137(13) 0.0016(14)
C11 0.0282(17) 0.0410(19) 0.0350(18) -0.0012(15) -0.0073(14) -0.0040(14)
C12 0.041(2) 0.056(3) 0.0322(19) -0.0049(17) -0.0097(15) 0.0030(18)
C13 0.047(2) 0.057(3) 0.040(2) -0.0032(19) 0.0021(18) 0.0040(19)
C14 0.0330(19) 0.058(3) 0.047(2) -0.0035(19) -0.0027(16) 0.0067(18)
C15 0.0272(17) 0.056(2) 0.043(2) 0.0017(18) -0.0117(15) 0.0055(16)
C16 0.0258(16) 0.0368(18) 0.0343(17) -0.0002(14) -0.0092(13) 0.0017(13)
C17 0.0297(17) 0.044(2) 0.0294(17) -0.0016(15) -0.0059(13) -0.0020(15)
C18 0.0297(18) 0.046(2) 0.041(2) -0.0046(17) -0.0150(14) 0.0032(15)
C19 0.071(3) 0.063(3) 0.045(2) 0.008(2) -0.025(2) -0.007(2)
C20 0.032(2) 0.054(3) 0.089(4) -0.013(3) -0.021(2) 0.0092(19)
C21 0.0277(17) 0.0392(19) 0.043(2) -0.0048(16) -0.0070(14) -0.0010(14)
C22 0.042(2) 0.058(3) 0.047(2) 0.004(2) -0.0026(18) -0.0059(19)
C23 0.044(2) 0.051(3) 0.076(3) 0.004(2) -0.009(2) -0.0092(19)
C24 0.043(2) 0.044(2) 0.082(4) -0.010(2) -0.011(2) 0.0009(19)
C25 0.042(2) 0.059(3) 0.054(3) -0.019(2) -0.0148(18) 0.0086(19)
C26 0.0276(17) 0.054(2) 0.041(2) -0.0044(18) -0.0071(15) 0.0050(16)

loop_
_atom_type_symbol
_atom_type_description
_atom_type_scat_dispersion_real
_atom_type_scat_dispersion_imag
_atom_type_scat_source
C C 0.0033 0.0016 'International Tables Vol C Tables 4.2.6.8 and 6.1.1.4'
H H 0.0000 0.0000 'International Tables Vol C Tables 4.2.6.8 and 6.1.1.4'
N N 0.0061 0.0033 'International Tables Vol C Tables 4.2.6.8 and 6.1.1.4'
O O 0.0106 0.0060 'International Tables Vol C Tables 4.2.6.8 and 6.1.1.4'

loop_
_geom_angle_atom_site_label_1
_geom_angle_atom_site_label_2
_geom_angle_atom_site_label_3
_geom_angle
C1 O1 C9 120.9(3)
C7 O2 C16 116.3(3)
C17 N1 C16 119.0(3)
O5 N2 O6 123.7(4)
O5 N2 C26 117.1(4)
O6 N2 C26 119.2(4)
O1 C1 C6 122.9(3)
O1 C1 C2 116.3(4)
C6 C1 C2 120.8(5)
C3 C2 C1 118.4(5)
C3 C2 H2A 120.8
C1 C2 H2A 120.8
C2 C3 C4 122.0(5)
C2 C3 H3A 119.0
C4 C3 H3A 119.0
C3 C4 C5 120.4(5)
C3 C4 H4A 119.8
C5 C4 H4A 119.8
C6 C5 C4 118.8(5)
C6 C5 H5A 120.6
C4 C5 H5A 120.6
C1 C6 C5 119.7(4)
C1 C6 C7 116.4(4)
C5 C6 C7 123.9(4)
C8 C7 O2 124.0(3)
C8 C7 C6 120.7(3)
O2 C7 C6 115.3(3)
C7 C8 C9 120.3(4)
C7 C8 C10 121.0(3)
C9 C8 C10 118.5(3)
O3 C9 O1 115.8(4)
O3 C9 C8 125.6(4)
O1 C9 C8 118.5(4)
C11 C10 C8 106.5(3)
C11 C10 C18 107.4(3)
C8 C10 C18 114.9(3)
C11 C10 H10A 109.3
C8 C10 H10A 109.3
C18 C10 H10A 109.3
C12 C11 C10 127.5(3)
C12 C11 C16 122.8(3)
C10 C11 C16 109.6(3)
C11 C12 C13 121.9(4)
C11 C12 H12A 119.1
C13 C12 H12A 119.1
O4 C13 C12 122.8(4)
O4 C13 C14 120.3(4)
C12 C13 C14 116.9(3)
C15 C14 C13 122.1(3)
C15 C14 H14A 119.0
C13 C14 H14A 119.0
C14 C15 C16 122.1(3)
C14 C15 H15A 118.9
C16 C15 H15A 118.9
O2 C16 N1 105.1(3)
O2 C16 C11 109.8(3)
N1 C16 C11 113.8(3)
O2 C16 C15 104.9(3)
N1 C16 C15 108.4(3)
C11 C16 C15 114.1(3)
N1 C17 C21 114.0(3)
N1 C17 C18 127.3(3)
C21 C17 C18 118.5(3)
C17 C18 C20 110.4(3)
C17 C18 C19 109.0(3)
C20 C18 C19 110.4(4)
C17 C18 C10 108.4(3)
C20 C18 C10 110.4(3)
C19 C18 C10 108.2(3)
C18 C19 H19A 109.5
C18 C19 H19B 109.5
H19A C19 H19B 109.5
C18 C19 H19C 109.5
H19A C19 H19C 109.5
H19B C19 H19C 109.5
C18 C20 H20A 109.5
C18 C20 H20B 109.5
H20A C20 H20B 109.5
C18 C20 H20C 109.5
H20A C20 H20C 109.5
H20B C20 H20C 109.5
C26 C21 C22 116.1(4)
C26 C21 C17 123.3(4)
C22 C21 C17 120.3(3)
C23 C22 C21 121.6(4)
C23 C22 H22A 119.2
C21 C22 H22A 119.2
C24 C23 C22 120.7(5)
C24 C23 H23A 119.6
C22 C23 H23A 119.6
C23 C24 C25 119.8(4)
C23 C24 H24A 120.1
C25 C24 H24A 120.1
C24 C25 C26 119.3(4)
C24 C25 H25A 120.4
C26 C25 H25A 120.4
C21 C26 C25 122.5(4)
C21 C26 N2 119.7(4)
C25 C26 N2 117.7(4)

loop_
_geom_bond_atom_site_label_1
_geom_bond_atom_site_label_2
_geom_bond_distance
O1 C1 1.360(6)
O1 C9 1.370(5)
O2 C7 1.355(4)
O2 C16 1.469(4)
O3 C9 1.218(5)
O4 C13 1.221(5)
O5 N2 1.226(5)
O6 N2 1.212(5)
N1 C17 1.287(5)
N1 C16 1.457(5)
N2 C26 1.460(5)
C1 C6 1.385(6)
C1 C2 1.400(6)
C2 C3 1.356(9)
C2 H2A 0.9300
C3 C4 1.367(9)
C3 H3A 0.9300
C4 C5 1.393(7)
C4 H4A 0.9300
C5 C6 1.390(6)
C5 H5A 0.9300
C6 C7 1.448(5)
C7 C8 1.353(5)
C8 C9 1.433(5)
C8 C10 1.509(5)
C10 C11 1.484(5)
C10 C18 1.556(6)
C10 H10A 0.9800
C11 C12 1.324(5)
C11 C16 1.495(5)
C12 C13 1.451(6)
C12 H12A 0.9300
C13 C14 1.477(6)
C14 C15 1.318(5)
C14 H14A 0.9300
C15 C16 1.502(5)
C15 H15A 0.9300
C17 C21 1.497(5)
C17 C18 1.529(5)
C18 C20 1.530(6)
C18 C19 1.539(6)
C19 H19A 0.9600
C19 H19B 0.9600
C19 H19C 0.9600
C20 H20A 0.9600
C20 H20B 0.9600
C20 H20C 0.9600
C21 C26 1.393(5)
C21 C22 1.384(6)
C22 C23 1.384(7)
C22 H22A 0.9300
C23 C24 1.362(7)
C23 H23A 0.9300
C24 C25 1.368(7)
C24 H24A 0.9300
C25 C26 1.388(6)
C25 H25A 0.9300
